data_2311153
loop_
_publ_author_name
'Chandra, ?'
'Raghu, K.'
'Jeyaseelan, S.'
'Umesha, K. B.'
'Mahendra, M.'

_publ_section_title
;
 Ethyl 5-methyl-3-phenyl-isoxazole-4-carboxyl-ate.
;
_journal_coeditor_code NC2309
_journal_issue 'Pt 6'
_journal_name_full 'Acta crystallographica. Section E, Structure reports online'
_journal_page_first o987
_journal_paper_doi 10.1107/S160053681301427X
_journal_volume 69
_journal_year 2013
_chemical_formula_iupac 'C13 H13 N O3'
_chemical_formula_moiety 'C13 H13 N O3'
_chemical_formula_sum 'C13 H13 N O3'
_chemical_formula_weight 231.24
_chemical_name_systematic
;
Ethyl 5-methyl-3-phenylisoxazole-4-carboxylate
;
_space_group_IT_number 14
_space_group_name_Hall '-P 2ybc'
_space_group_name_H-M_alt 'P 1 21/c 1'
_symmetry_cell_setting monoclinic
_symmetry_space_group_name_Hall '-P 2ybc'
_symmetry_space_group_name_H-M 'P 1 21/c 1'
_atom_sites_solution_hydrogens geom
_atom_sites_solution_primary direct
_atom_sites_solution_secondary difmap
_cell_angle_alpha 90
_cell_angle_beta 116.872(13)
_cell_angle_gamma 90
_cell_formula_units_Z 4
_cell_length_a 9.750(8)
_cell_length_b 14.589(13)
_cell_length_c 9.397(8)
_cell_measurement_reflns_used 2060
_cell_measurement_temperature 273
_cell_measurement_theta_max 25.00
_cell_measurement_theta_min 2.34
_cell_volume 1192.3(18)
_computing_cell_refinement 'SAINT (Bruker, 2009)'
_computing_data_collection 'APEX2 (Bruker, 2009)'
_computing_data_reduction 'SAINT (Bruker, 2009)'
_computing_molecular_graphics 'PLATON (Spek, 2009)'
_computing_publication_material 'SHELXL97 (Sheldrick, 2008)'
_computing_structure_refinement 'SHELXL97 (Sheldrick, 2008)'
_computing_structure_solution 'SHELXS97 (Sheldrick, 2008)'
_diffrn_ambient_temperature 273
_diffrn_measured_fraction_theta_full 0.983
_diffrn_measured_fraction_theta_max 0.983
_diffrn_measurement_device_type 'Bruker APEXII CCD area-detector'
_diffrn_measurement_method '\w and \f scans'
_diffrn_radiation_type MoK\a
_diffrn_radiation_wavelength 0.71073
_diffrn_reflns_av_R_equivalents 0.0390
_diffrn_reflns_av_sigmaI/netI 0.0312
_diffrn_reflns_limit_h_max 11
_diffrn_reflns_limit_h_min -11
_diffrn_reflns_limit_k_max 17
_diffrn_reflns_limit_k_min -17
_diffrn_reflns_limit_l_max 11
_diffrn_reflns_limit_l_min -11
_diffrn_reflns_number 10036
_diffrn_reflns_reduction_process
;
;
_diffrn_reflns_theta_full 25.00
_diffrn_reflns_theta_max 25.00
_diffrn_reflns_theta_min 2.34
_exptl_absorpt_coefficient_mu 0.092
_exptl_absorpt_correction_type none
_exptl_crystal_colour yellow
_exptl_crystal_density_diffrn 1.288
_exptl_crystal_density_method 'Not Measured'
_exptl_crystal_description block
_exptl_crystal_F_000 488
_exptl_crystal_size_max 0.30
_exptl_crystal_size_mid 0.25
_exptl_crystal_size_min 0.20
_refine_diff_density_max 0.161
_refine_diff_density_min -0.165
_refine_ls_extinction_method none
_refine_ls_goodness_of_fit_ref 0.989
_refine_ls_hydrogen_treatment constr
_refine_ls_matrix_type full
_refine_ls_number_parameters 156
_refine_ls_number_reflns 2060
_refine_ls_number_restraints 0
_refine_ls_restrained_S_all 0.989
_refine_ls_R_factor_all 0.0830
_refine_ls_R_factor_gt 0.0536
_refine_ls_shift/su_max 0.000
_refine_ls_shift/su_mean 0.000
_refine_ls_structure_factor_coef Fsqd
_refine_ls_weighting_details 'calc w=1/[\s^2^(Fo^2^)+(0.1145P)^2^]         where P=(Fo^2^+2Fc^2^)/3'
_refine_ls_weighting_scheme calc
_refine_ls_wR_factor_gt 0.1595
_refine_ls_wR_factor_ref 0.1861
_reflns_number_gt 1340
_reflns_number_total 2060
_reflns_threshold_expression I>2\s(I)
_cod_data_source_file nc2309sup1.cif
_cod_data_source_block I
_cod_original_sg_symbol_H-M 'P 21/c'
_cod_database_code 2311153

loop_
_symmetry_equiv_pos_site_id
_symmetry_equiv_pos_as_xyz
1 x,y,z
2 -x,1/2+y,1/2-z
3 -x,-y,-z
4 x,1/2-y,1/2+z

loop_
_atom_site_aniso_label
_atom_site_aniso_U_11
_atom_site_aniso_U_22
_atom_site_aniso_U_33
_atom_site_aniso_U_12
_atom_site_aniso_U_13
_atom_site_aniso_U_23
O9 0.0756(13) 0.0937(13) 0.0679(14) 0.0024(9) 0.0352(11) 0.0109(10)
O14 0.0684(14) 0.196(3) 0.0521(14) -0.0009(13) 0.0015(11) -0.0013(13)
O15 0.0746(12) 0.0772(11) 0.0415(10) -0.0015(8) 0.0203(9) 0.0048(7)
N8 0.0768(16) 0.0898(15) 0.0555(15) 0.0044(11) 0.0281(12) 0.0099(11)
C1 0.0728(18) 0.0765(16) 0.0501(16) -0.0049(12) 0.0129(13) -0.0015(12)
C2 0.072(2) 0.091(2) 0.0633(19) -0.0137(15) 0.0079(16) 0.0049(15)
C3 0.0632(18) 0.091(2) 0.092(2) 0.0039(15) 0.0245(18) 0.0233(18)
C4 0.081(2) 0.0796(17) 0.076(2) 0.0125(14) 0.0329(16) 0.0104(15)
C5 0.0744(17) 0.0609(14) 0.0497(15) 0.0009(11) 0.0195(13) 0.0038(11)
C6 0.0634(15) 0.0558(12) 0.0411(14) -0.0012(10) 0.0139(12) 0.0063(10)
C7 0.0676(16) 0.0533(13) 0.0445(15) -0.0043(10) 0.0186(12) 0.0011(10)
C10 0.0661(16) 0.0592(13) 0.0621(18) -0.0047(11) 0.0234(14) 0.0014(11)
C11 0.0643(18) 0.096(2) 0.091(2) -0.0043(14) 0.0279(16) 0.0033(16)
C12 0.0619(15) 0.0555(12) 0.0494(15) -0.0033(10) 0.0157(12) 0.0027(10)
C13 0.0633(17) 0.0723(15) 0.0466(16) 0.0026(12) 0.0126(13) 0.0014(11)
C16 0.110(2) 0.090(2) 0.0457(16) 0.0163(16) 0.0338(16) 0.0099(13)
C17 0.121(3) 0.098(2) 0.090(2) 0.0003(18) 0.067(2) -0.0064(18)

loop_
_atom_site_type_symbol
_atom_site_label
_atom_site_fract_x
_atom_site_fract_y
_atom_site_fract_z
_atom_site_U_iso_or_equiv
_atom_site_thermal_displace_type
_atom_site_calc_flag
_atom_site_refinement_flags
_atom_site_occupancy
O O9 0.6154(2) 0.13026(13) -0.1802(3) 0.0780(8) Uani . . 1.000
O O14 0.6825(2) 0.12137(19) 0.2907(3) 0.1153(12) Uani . . 1.000
O O15 0.4317(2) 0.09643(11) 0.17563(19) 0.0667(6) Uani . . 1.000
N N8 0.4554(3) 0.14345(15) -0.2522(3) 0.0747(9) Uani . . 1.000
C C1 0.1443(3) 0.10417(18) -0.3147(3) 0.0721(10) Uani . . 1.000
C C2 -0.0093(3) 0.1141(2) -0.3603(4) 0.0840(11) Uani . . 1.000
C C3 -0.0594(3) 0.1676(2) -0.2736(4) 0.0861(11) Uani . . 1.000
C C4 0.0469(3) 0.21272(19) -0.1411(4) 0.0798(11) Uani . . 1.000
C C5 0.2008(3) 0.20332(16) -0.0937(3) 0.0649(9) Uani . . 1.000
C C6 0.2520(3) 0.14949(15) -0.1799(3) 0.0571(8) Uani . . 1.000
C C7 0.4161(3) 0.13941(14) -0.1372(3) 0.0577(8) Uani . . 1.000
C C10 0.6666(3) 0.11924(16) -0.0234(3) 0.0646(9) Uani . . 1.000
C C11 0.8327(3) 0.0997(2) 0.0691(4) 0.0865(11) Uani . . 1.000
C C12 0.5479(3) 0.12501(14) 0.0123(3) 0.0592(8) Uani . . 1.000
C C13 0.5628(3) 0.11456(17) 0.1739(3) 0.0654(9) Uani . . 1.000
C C16 0.4341(4) 0.0912(2) 0.3301(3) 0.0824(11) Uani . . 1.000
C C17 0.2752(4) 0.0730(2) 0.3043(4) 0.0957(14) Uani . . 1.000
H H1 0.17710 0.06700 -0.37380 0.0870 Uiso calc R 1.000
H H2 -0.08040 0.08420 -0.45110 0.1010 Uiso calc R 1.000
H H3 -0.16400 0.17340 -0.30390 0.1030 Uiso calc R 1.000
H H4 0.01350 0.25020 -0.08290 0.0950 Uiso calc R 1.000
H H5 0.27120 0.23350 -0.00280 0.0780 Uiso calc R 1.000
H H11A 0.85120 0.03600 0.05850 0.1300 Uiso calc R 1.000
H H11B 0.86540 0.11380 0.17950 0.1300 Uiso calc R 1.000
H H11C 0.88940 0.13650 0.02920 0.1300 Uiso calc R 1.000
H H16A 0.47100 0.14850 0.38720 0.0990 Uiso calc R 1.000
H H16B 0.50210 0.04240 0.39260 0.0990 Uiso calc R 1.000
H H17A 0.20880 0.12140 0.24150 0.1430 Uiso calc R 1.000
H H17B 0.27330 0.06990 0.40550 0.1430 Uiso calc R 1.000
H H17C 0.24040 0.01570 0.24930 0.1430 Uiso calc R 1.000

loop_
_atom_type_symbol
_atom_type_description
_atom_type_scat_dispersion_real
_atom_type_scat_dispersion_imag
_atom_type_scat_source
O O 0.0106 0.0060 'International Tables Vol C Tables 4.2.6.8 and 6.1.1.4'
N N 0.0061 0.0033 'International Tables Vol C Tables 4.2.6.8 and 6.1.1.4'
H H 0.0000 0.0000 'International Tables Vol C Tables 4.2.6.8 and 6.1.1.4'
C C 0.0033 0.0016 'International Tables Vol C Tables 4.2.6.8 and 6.1.1.4'

loop_
_geom_angle_atom_site_label_1
_geom_angle_atom_site_label_2
_geom_angle_atom_site_label_3
_geom_angle
N8 O9 C10 109.1(2)
C13 O15 C16 116.7(2)
O9 N8 C7 105.9(2)
C2 C1 C6 120.2(3)
C1 C2 C3 120.6(3)
C2 C3 C4 119.1(3)
C3 C4 C5 121.0(3)
C4 C5 C6 120.2(3)
C1 C6 C5 118.8(3)
C1 C6 C7 118.7(2)
C5 C6 C7 122.5(2)
N8 C7 C6 117.5(2)
N8 C7 C12 110.6(3)
C6 C7 C12 131.9(3)
O9 C10 C11 115.8(3)
O9 C10 C12 109.5(3)
C11 C10 C12 134.6(3)
C7 C12 C10 104.9(2)
C7 C12 C13 131.2(3)
C10 C12 C13 123.9(3)
O14 C13 O15 124.0(3)
O14 C13 C12 122.9(3)
O15 C13 C12 113.1(2)
O15 C16 C17 107.8(2)
C2 C1 H1 120.00
C6 C1 H1 120.00
C1 C2 H2 120.00
C3 C2 H2 120.00
C2 C3 H3 120.00
C4 C3 H3 120.00
C3 C4 H4 120.00
C5 C4 H4 119.00
C4 C5 H5 120.00
C6 C5 H5 120.00
C10 C11 H11A 109.00
C10 C11 H11B 110.00
C10 C11 H11C 109.00
H11A C11 H11B 109.00
H11A C11 H11C 109.00
H11B C11 H11C 109.00
O15 C16 H16A 110.00
O15 C16 H16B 110.00
C17 C16 H16A 110.00
C17 C16 H16B 110.00
H16A C16 H16B 108.00
C16 C17 H17A 110.00
C16 C17 H17B 109.00
C16 C17 H17C 109.00
H17A C17 H17B 110.00
H17A C17 H17C 109.00
H17B C17 H17C 109.00

loop_
_geom_bond_atom_site_label_1
_geom_bond_atom_site_label_2
_geom_bond_distance
O9 N8 1.405(4)
O9 C10 1.335(4)
O14 C13 1.191(4)
O15 C13 1.313(4)
O15 C16 1.443(4)
N8 C7 1.301(4)
C1 C2 1.367(5)
C1 C6 1.394(4)
C2 C3 1.368(5)
C3 C4 1.375(5)
C4 C5 1.366(5)
C5 C6 1.374(4)
C6 C7 1.470(5)
C7 C12 1.427(4)
C10 C11 1.479(5)
C10 C12 1.345(5)
C12 C13 1.467(4)
C16 C17 1.480(6)
C1 H1 0.9300
C2 H2 0.9300
C3 H3 0.9300
C4 H4 0.9300
C5 H5 0.9300
C11 H11A 0.9600
C11 H11B 0.9600
C11 H11C 0.9600
C16 H16A 0.9700
C16 H16B 0.9700
C17 H17A 0.9600
C17 H17B 0.9600
C17 H17C 0.9600

loop_
_geom_contact_atom_site_label_1
_geom_contact_atom_site_label_2
_geom_contact_distance
_geom_contact_site_symmetry_2
_geom_contact_publ_flag
O14 C2 3.300(5) 1_656 no
O14 C11 3.056(5) . no
O15 C5 2.959(4) . no
O15 C10 3.410(4) 3_655 no
O15 C6 3.089(4) . no
O9 H17C 2.7900 3_655 no
O14 H16B 2.6200 . no
O14 H11B 2.4400 . no
O14 H16A 2.6300 . no
O14 H2 2.5400 1_656 no
O15 H5 2.6200 . no
N8 H1 2.6700 . no
N8 H5 2.8600 4_554 no
C2 O14 3.300(5) 1_454 no
C5 C17 3.567(5) 4_554 no
C5 C13 3.526(5) . no
C5 O15 2.959(4) . no
C6 O15 3.089(4) . no
C10 O15 3.410(4) 3_655 no
C11 O14 3.056(5) . no
C13 C5 3.526(5) . no
C17 C5 3.567(5) 4_555 no
C1 H4 3.1000 4_554 no
C2 H4 2.9600 4_554 no
C4 H11C 2.8900 1_455 no
C5 H17A 3.0100 4_554 no
C12 H5 3.0800 . no
C13 H11B 2.9300 . no
C13 H5 3.1000 . no
C16 H16B 3.0800 3_656 no
H1 N8 2.6700 . no
H2 O14 2.5400 1_454 no
H4 H11C 2.5500 1_455 no
H4 C1 3.1000 4_555 no
H4 C2 2.9600 4_555 no
H5 O15 2.6200 . no
H5 C12 3.0800 . no
H5 C13 3.1000 . no
H5 N8 2.8600 4_555 no
H11B O14 2.4400 . no
H11B C13 2.9300 . no
H11C C4 2.8900 1_655 no
H11C H4 2.5500 1_655 no
H16A O14 2.6300 . no
H16B O14 2.6200 . no
H16B C16 3.0800 3_656 no
H16B H16B 2.3800 3_656 no
H17A C5 3.0100 4_555 no
H17C O9 2.7900 3_655 no

loop_
_geom_torsion_atom_site_label_1
_geom_torsion_atom_site_label_2
_geom_torsion_atom_site_label_3
_geom_torsion_atom_site_label_4
_geom_torsion
_geom_torsion_publ_flag
C10 O9 N8 C7 -0.4(3) no
N8 O9 C10 C11 176.9(2) no
N8 O9 C10 C12 -0.3(3) no
C16 O15 C13 O14 4.6(4) no
C16 O15 C13 C12 -175.9(2) no
C13 O15 C16 C17 178.4(2) no
O9 N8 C7 C6 -178.90(18) no
O9 N8 C7 C12 0.9(2) no
C6 C1 C2 C3 -0.8(4) no
C2 C1 C6 C5 0.6(4) no
C2 C1 C6 C7 -178.2(2) no
C1 C2 C3 C4 1.1(5) no
C2 C3 C4 C5 -1.3(5) no
C3 C4 C5 C6 1.1(4) no
C4 C5 C6 C1 -0.7(4) no
C4 C5 C6 C7 178.0(2) no
C1 C6 C7 N8 42.7(3) no
C1 C6 C7 C12 -137.0(3) no
C5 C6 C7 N8 -136.0(3) no
C5 C6 C7 C12 44.3(4) no
N8 C7 C12 C10 -1.1(3) no
N8 C7 C12 C13 -179.1(2) no
C6 C7 C12 C10 178.7(2) no
C6 C7 C12 C13 0.7(4) no
O9 C10 C12 C7 0.8(3) no
O9 C10 C12 C13 179.0(2) no
C11 C10 C12 C7 -175.7(3) no
C11 C10 C12 C13 2.4(4) no
C7 C12 C13 O14 -164.3(3) no
C7 C12 C13 O15 16.2(3) no
C10 C12 C13 O14 18.0(4) no
C10 C12 C13 O15 -161.5(2) no
